data_1565356
loop_
_publ_author_name
'Sidharth, Thulaseedharan Nair Sailaja'
'Nasani, Rajendar'
'Gupta, Arindam'
'Sooraj, Bhuvanachandran Nair Sreekala'
'Roy, Subhadip'
'Mondal, Arpan'
'Konar, Sanjit'

_publ_section_title
;
 Reversal of magnetic exchange coupling between copper(II) and Blatter
 radical depending on the coordination environment
;
_journal_name_full 'Inorganica Chimica Acta'
_journal_page_first 119395
_journal_paper_doi 10.1016/j.ica.2019.119395
_journal_volume 503
_journal_year 2020
_chemical_formula_moiety 'C38 H24 Cu F6 N8, 2(Cl O4), C H4 O'
_chemical_formula_sum 'C39 H28 Cl2 Cu F6 N8 O9'
_chemical_formula_weight 1001.13
_space_group_crystal_system monoclinic
_space_group_IT_number 14
_space_group_name_Hall '-P 2ybc'
_space_group_name_H-M_alt 'P 1 21/c 1'
_atom_sites_solution_hydrogens geom
_cell_angle_alpha 90
_cell_angle_beta 92.042(3)
_cell_angle_gamma 90
_cell_formula_units_Z 4
_cell_length_a 8.4593(6)
_cell_length_b 28.734(2)
_cell_length_c 16.6377(12)
_cell_measurement_reflns_used 9692
_cell_measurement_temperature 140(2)
_cell_measurement_theta_max 26.47
_cell_measurement_theta_min 2.41
_cell_volume 4041.5(5)
_computing_cell_refinement 'SAINT v8.37A (Bruker, 2015)'
_computing_data_reduction 'SAINT v8.37A (Bruker, 2015)'
_computing_molecular_graphics 'Olex2 (Dolomanov et al., 2009)'
_computing_publication_material 'Olex2 (Dolomanov et al., 2009)'
_computing_structure_refinement 'ShelXL (Sheldrick, 2015)'
_computing_structure_solution 'ShelXT (Sheldrick, 2015)'
_diffrn_ambient_temperature 140.0
_diffrn_measured_fraction_theta_full 1.000
_diffrn_measured_fraction_theta_max 1.000
_diffrn_measurement_device_type 'Bruker APEX-II CCD'
_diffrn_measurement_method '\f and \w scans'
_diffrn_radiation_type MoK\a
_diffrn_radiation_wavelength 0.71073
_diffrn_reflns_av_R_equivalents 0.1043
_diffrn_reflns_av_unetI/netI 0.0504
_diffrn_reflns_Laue_measured_fraction_full 1.000
_diffrn_reflns_Laue_measured_fraction_max 1.000
_diffrn_reflns_limit_h_max 10
_diffrn_reflns_limit_h_min -10
_diffrn_reflns_limit_k_max 34
_diffrn_reflns_limit_k_min -34
_diffrn_reflns_limit_l_max 19
_diffrn_reflns_limit_l_min -19
_diffrn_reflns_number 72404
_diffrn_reflns_point_group_measured_fraction_full 1.000
_diffrn_reflns_point_group_measured_fraction_max 1.000
_diffrn_reflns_theta_full 25.000
_diffrn_reflns_theta_max 25.000
_diffrn_reflns_theta_min 2.409
_exptl_absorpt_coefficient_mu 0.768
_exptl_absorpt_correction_T_max 0.7455
_exptl_absorpt_correction_T_min 0.6530
_exptl_absorpt_correction_type multi-scan
_exptl_crystal_colour purple
_exptl_crystal_density_diffrn 1.645
_exptl_crystal_description 0.4mm*0.05mm*0.005mm
_exptl_crystal_F_000 2028
_exptl_crystal_size_max 0.89
_exptl_crystal_size_mid 0.71
_exptl_crystal_size_min 0.59
_refine_diff_density_max 0.955
_refine_diff_density_min -0.817
_refine_diff_density_rms 0.096
_refine_ls_extinction_coef .
_refine_ls_extinction_method none
_refine_ls_goodness_of_fit_ref 1.056
_refine_ls_hydrogen_treatment constr
_refine_ls_matrix_type full
_refine_ls_number_parameters 705
_refine_ls_number_reflns 7109
_refine_ls_number_restraints 290
_refine_ls_restrained_S_all 1.116
_refine_ls_R_factor_all 0.0936
_refine_ls_R_factor_gt 0.0637
_refine_ls_shift/su_max 0.001
_refine_ls_shift/su_mean 0.000
_refine_ls_structure_factor_coef Fsqd
_refine_ls_weighting_details 'w=1/[\s^2^(Fo^2^)+(0.0602P)^2^+16.2022P] where P=(Fo^2^+2Fc^2^)/3'
_refine_ls_weighting_scheme calc
_refine_ls_wR_factor_gt 0.1437
_refine_ls_wR_factor_ref 0.1596
_reflns_Friedel_coverage 0.000
_reflns_Friedel_fraction_full .
_reflns_Friedel_fraction_max .
_reflns_number_gt 5247
_reflns_number_total 7109
_reflns_threshold_expression 'I > 2\s(I)'
_cod_data_source_file ICA-2020-503-119395.cif
_cod_data_source_block mo_cu_1bl2_0m
_cod_database_code 1565356
_shelx_space_group_comment
;
The symmetry employed for this shelxl refinement is uniquely defined
by the following loop, which should always be used as a source of
symmetry information in preference to the above space-group names.
They are only intended as comments.
;
_olex2_refinement_description
;
1. Fixed Uiso
 At 1.2 times of:
  All C(H) groups
 At 1.5 times of:
  All C(H,H,H) groups, All O(H) groups
2. Restrained distances
 Cl2-O5 \\sim Cl2-O8 \\sim Cl2-O7 \\sim Cl2-O6
 with sigma of 0.02
 O5-O7 \\sim O8-O6 \\sim O5-O6 \\sim O8-O7 \\sim O5-O8 \\sim O7-O6
 with sigma of 0.04
 O6'-O5' \\sim O7'-O8' \\sim O6'-O8' \\sim O7'-O5' \\sim O6'-O7' \\sim O5'-O8'
 with sigma of 0.04
 C29A-C32A \\sim C29A-C1
 with sigma of 0.02
 F22A-C32A \\sim F1-C1
 with sigma of 0.02
 F20A-C32A \\sim F2-C1
 with sigma of 0.02
 C32A-F21A \\sim C1-F3
 with sigma of 0.02
 C29A-F22A \\sim C29A-F1
 with sigma of 0.04
 C29A-F20A \\sim C29A-F2
 with sigma of 0.04
 C29A-F21A \\sim C29A-F3
 with sigma of 0.04
 F22A-F20A \\sim F1-F2
 with sigma of 0.04
 F22A-F21A \\sim F1-F3
 with sigma of 0.04
 F20A-F21A \\sim F2-F3
 with sigma of 0.04
 F21B-C32B \\sim F4-C2
 with sigma of 0.02
 F20B-C32B \\sim F5-C2
 with sigma of 0.02
 F22B-C32B \\sim F6-C2
 with sigma of 0.02
 C29B-C32B \\sim C29B-C2
 with sigma of 0.02
 F21B-F20B \\sim F4-F5
 with sigma of 0.04
 F21B-F22B \\sim F4-F6
 with sigma of 0.04
 F21B-C29B \\sim F4-C29B
 with sigma of 0.04
 F20B-F22B \\sim F5-F6
 with sigma of 0.04
 F20B-C29B \\sim F5-C29B
 with sigma of 0.04
 F22B-C29B \\sim F6-C29B
 with sigma of 0.04
 Cl2'-O6' \\sim Cl2'-O7' \\sim Cl2'-O5' \\sim Cl2'-O8'
 with sigma of 0.02
3. Uiso/Uaniso restraints and constraints
Cl2 \\sim O5 \\sim O8 \\sim O7 \\sim O6: within 2A with sigma of 0.04 and sigma
for terminal atoms of 0.08
Cl2' \\sim O6' \\sim O7' \\sim O5' \\sim O8': within 2A with sigma of 0.04 and
sigma for terminal atoms of 0.08
4. Rigid body (RIGU) restrains
 C29A
 with sigma for 1-2 distances of 0.001 and sigma for 1-3 distances of 0.001
 Cl2, O5, O8, O7, O6
 with sigma for 1-2 distances of 0.004 and sigma for 1-3 distances of 0.004
 O5, Cl2, O8, O7, O6
 with sigma for 1-2 distances of 0.001 and sigma for 1-3 distances of 0.001
 F22A, F20A, C32A, F21A, C29A
 with sigma for 1-2 distances of 0.001 and sigma for 1-3 distances of 0.001
 F1, F2, C1, F3, C29A
 with sigma for 1-2 distances of 0.001 and sigma for 1-3 distances of 0.001
 F21B, F20B, F22B, C32B, C29B
 with sigma for 1-2 distances of 0.001 and sigma for 1-3 distances of 0.001
 F4, F5, F6, C2, C29B
 with sigma for 1-2 distances of 0.001 and sigma for 1-3 distances of 0.001
 Cl2', O6', O7', O5', O8'
 with sigma for 1-2 distances of 0.004 and sigma for 1-3 distances of 0.004
 O5', Cl2', O6', O7', O8'
 with sigma for 1-2 distances of 0.001 and sigma for 1-3 distances of 0.001
5. Others
 Fixed Sof: F21B(0.7) F20B(0.7) F22B(0.7) C32B(0.7) Cl2(0.7) O5(0.7) O8(0.7)
 O7(0.7) O6(0.7) Cl2'(0.3) O6'(0.3) O7'(0.3) O5'(0.3) O8'(0.3) F22A(0.7)
 F20A(0.7) C32A(0.7) F21A(0.7) F1(0.3) F2(0.3) C1(0.3) F3(0.3) F4(0.3) F5(0.3)
 F6(0.3) C2(0.3)
6.a Aromatic/amide H refined with riding coordinates:
 C30B(H30B), C23B(H23B), C20A(H20A), C22B(H22B), C28B(H28B), C27B(H27B),
 C30A(H30A), C27A(H27A), C23A(H23A), C34A(H34A), C20B(H20B), C21B(H21B),
 C21A(H21A), C28A(H28A), C22A(H22A), C35A(H35A), C36A(H36A), C38B(H38B),
 C34B(H34B), C38A(H38A), C36B(H36B), C37A(H37A), C35B(H35B), C37B(H37B)
6.b Idealised Me refined as rotating group:
 C1S(H1SA,H1SB,H1SC)
6.c Idealised tetrahedral OH refined as rotating group:
 O1S(H1S)
;

loop_
_space_group_symop_operation_xyz
'x, y, z'
'-x, y+1/2, -z+1/2'
'-x, -y, -z'
'x, -y-1/2, z-1/2'

loop_
_atom_site_label
_atom_site_type_symbol
_atom_site_fract_x
_atom_site_fract_y
_atom_site_fract_z
_atom_site_U_iso_or_equiv
_atom_site_adp_type
_atom_site_occupancy
_atom_site_site_symmetry_order
_atom_site_calc_flag
_atom_site_refinement_flags_posn
_atom_site_refinement_flags_adp
_atom_site_refinement_flags_occupancy
_atom_site_disorder_assembly
_atom_site_disorder_group
Cu1 Cu 0.30361(7) 0.34318(2) 0.39911(3) 0.02155(17) Uani 1 1 d . . . . .
Cl1 Cl 0.68027(16) 0.41875(4) 0.30502(8) 0.0349(3) Uani 1 1 d . . . . .
F21B F 1.0020(8) 0.2740(2) 0.6630(4) 0.0449(13) Uani 0.7 1 d D U P A 1
N2A N 0.2790(5) 0.39947(13) 0.3369(2) 0.0222(9) Uani 1 1 d . . . . .
F20B F 1.1185(6) 0.29437(17) 0.5569(3) 0.0355(11) Uani 0.7 1 d D U P A 1
O3 O 0.6530(5) 0.42490(13) 0.3895(2) 0.0412(10) Uani 1 1 d . . . . .
N1B N 0.1336(5) 0.29963(13) 0.3625(2) 0.0207(8) Uani 1 1 d . . . . .
N1A N 0.3441(4) 0.38719(13) 0.4893(2) 0.0210(8) Uani 1 1 d . . . . .
N4B N 0.5075(4) 0.19916(13) 0.4764(2) 0.0210(8) Uani 1 1 d . . . . .
N2B N 0.4121(5) 0.28635(13) 0.4313(2) 0.0209(8) Uani 1 1 d . . . . .
N3B N 0.3616(5) 0.20508(13) 0.4413(2) 0.0229(9) Uani 1 1 d . . . . .
N4A N 0.1704(5) 0.48383(13) 0.2822(2) 0.0221(9) Uani 1 1 d . . . . .
O1 O 0.5953(5) 0.45407(13) 0.2604(2) 0.0452(10) Uani 1 1 d . . . . .
N3A N 0.2273(5) 0.47995(13) 0.3597(2) 0.0245(9) Uani 1 1 d . . . . .
O4 O 0.6265(5) 0.37333(14) 0.2810(3) 0.0557(12) Uani 1 1 d . . . . .
O2 O 0.8467(5) 0.42302(15) 0.2927(3) 0.0583(12) Uani 1 1 d . . . . .
O1S O -0.0094(5) 0.40635(16) 0.4563(3) 0.0493(11) Uani 1 1 d . . . . .
H1S H -0.0717 0.4140 0.4181 0.074 Uiso 1 1 calc GR . . . .
C26B C 0.5599(5) 0.28043(15) 0.4672(3) 0.0200(10) Uani 1 1 d . . . . .
C24B C 0.1640(5) 0.25512(16) 0.3837(3) 0.0202(10) Uani 1 1 d . . . . .
C31A C 0.1776(5) 0.44747(16) 0.2276(3) 0.0218(10) Uani 1 1 d . . . . .
C30B C 0.7579(6) 0.22999(16) 0.5309(3) 0.0223(10) Uani 1 1 d . . . . .
H30B H 0.7919 0.2001 0.5485 0.027 Uiso 1 1 calc R . . . .
C31B C 0.6103(6) 0.23586(15) 0.4926(3) 0.0201(10) Uani 1 1 d . . . . .
C26A C 0.2356(5) 0.40445(16) 0.2568(3) 0.0214(10) Uani 1 1 d . . . . .
C25B C 0.3227(6) 0.24780(15) 0.4217(3) 0.0205(10) Uani 1 1 d . . . . .
C25A C 0.2738(5) 0.43836(15) 0.3824(3) 0.0203(10) Uani 1 1 d . . . . .
C24A C 0.3235(5) 0.43203(16) 0.4677(3) 0.0206(10) Uani 1 1 d . . . . .
F22B F 1.0738(6) 0.22264(18) 0.5778(4) 0.0510(11) Uani 0.7 1 d D U P A 1
C23B C 0.0534(6) 0.22005(17) 0.3712(3) 0.0252(11) Uani 1 1 d . . . . .
H23B H 0.0775 0.1888 0.3859 0.030 Uiso 1 1 calc R . . . .
C20A C 0.3822(6) 0.37694(17) 0.5658(3) 0.0253(11) Uani 1 1 d . . . . .
H20A H 0.3966 0.3453 0.5808 0.030 Uiso 1 1 calc R . . . .
C22B C -0.0927(6) 0.23139(17) 0.3367(3) 0.0276(11) Uani 1 1 d . . . . .
H22B H -0.1712 0.2081 0.3284 0.033 Uiso 1 1 calc R . . . .
C28B C 0.8080(6) 0.31231(16) 0.5149(3) 0.0241(11) Uani 1 1 d . . . . .
H28B H 0.8771 0.3381 0.5224 0.029 Uiso 1 1 calc R . . . .
C27B C 0.6635(6) 0.31808(16) 0.4768(3) 0.0243(11) Uani 1 1 d . . . . .
H27B H 0.6334 0.3478 0.4566 0.029 Uiso 1 1 calc R . . . .
C33A C 0.1009(6) 0.52874(16) 0.2641(3) 0.0251(11) Uani 1 1 d . . . . .
C30A C 0.1339(6) 0.45273(17) 0.1458(3) 0.0257(11) Uani 1 1 d . . . . .
H30A H 0.0944 0.4816 0.1257 0.031 Uiso 1 1 calc R . . . .
C27A C 0.2520(6) 0.36724(16) 0.2032(3) 0.0263(11) Uani 1 1 d . . . . .
H27A H 0.2936 0.3383 0.2220 0.032 Uiso 1 1 calc R . . . .
C23A C 0.3412(6) 0.46812(17) 0.5230(3) 0.0286(12) Uani 1 1 d . . . . .
H23A H 0.3263 0.4996 0.5069 0.034 Uiso 1 1 calc R . . . .
C34A C -0.0546(6) 0.53130(19) 0.2351(3) 0.0321(12) Uani 1 1 d . . . . .
H34A H -0.1133 0.5039 0.2226 0.039 Uiso 1 1 calc R . . . .
C29A C 0.1498(6) 0.41517(19) 0.0955(3) 0.0313(10) Uani 1 1 d D U . . .
C20B C -0.0086(6) 0.31018(17) 0.3285(3) 0.0253(11) Uani 1 1 d . . . . .
H20B H -0.0303 0.3415 0.3136 0.030 Uiso 1 1 calc R . . . .
C33B C 0.5521(6) 0.15083(16) 0.4858(3) 0.0264(11) Uani 1 1 d . . . . .
C21B C -0.1235(6) 0.27696(18) 0.3146(3) 0.0286(11) Uani 1 1 d . . . . .
H21B H -0.2227 0.2852 0.2901 0.034 Uiso 1 1 calc R . . . .
C21A C 0.4013(6) 0.41078(17) 0.6236(3) 0.0289(11) Uani 1 1 d . . . . .
H21A H 0.4281 0.4025 0.6776 0.035 Uiso 1 1 calc R . . . .
C28A C 0.2080(6) 0.37262(17) 0.1237(3) 0.0281(11) Uani 1 1 d . . . . .
H28A H 0.2173 0.3472 0.0876 0.034 Uiso 1 1 calc R . . . .
C29B C 0.8536(6) 0.26819(17) 0.5429(3) 0.0255(9) Uani 1 1 d D U . . .
C22A C 0.3814(6) 0.45690(18) 0.6027(3) 0.0317(12) Uani 1 1 d . . . . .
H22A H 0.3948 0.4807 0.6420 0.038 Uiso 1 1 calc R . . . .
C35A C -0.1218(7) 0.5750(2) 0.2250(3) 0.0400(15) Uani 1 1 d . . . . .
H35A H -0.2280 0.5776 0.2050 0.048 Uiso 1 1 calc R . . . .
C36A C -0.0369(8) 0.6143(2) 0.2434(3) 0.0454(16) Uani 1 1 d . . . . .
H36A H -0.0855 0.6440 0.2369 0.055 Uiso 1 1 calc R . . . .
C32B C 1.0111(10) 0.2645(4) 0.5857(6) 0.0343(11) Uani 0.7 1 d D U P A 1
C38B C 0.5595(7) 0.12418(18) 0.4166(4) 0.0374(13) Uani 1 1 d . . . . .
H38B H 0.5392 0.1377 0.3652 0.045 Uiso 1 1 calc R . . . .
C34B C 0.5828(6) 0.13231(18) 0.5612(3) 0.0352(13) Uani 1 1 d . . . . .
H34B H 0.5791 0.1511 0.6080 0.042 Uiso 1 1 calc R . . . .
C38A C 0.1894(7) 0.56795(18) 0.2817(3) 0.0361(13) Uani 1 1 d . . . . .
H38A H 0.2964 0.5654 0.3005 0.043 Uiso 1 1 calc R . . . .
C36B C 0.6264(7) 0.0586(2) 0.4987(5) 0.0521(17) Uani 1 1 d . . . . .
H36B H 0.6521 0.0265 0.5034 0.062 Uiso 1 1 calc R . . . .
C37A C 0.1185(8) 0.61144(19) 0.2712(3) 0.0452(16) Uani 1 1 d . . . . .
H37A H 0.1769 0.6390 0.2832 0.054 Uiso 1 1 calc R . . . .
C35B C 0.6195(7) 0.0850(2) 0.5665(4) 0.0463(16) Uani 1 1 d . . . . .
H35B H 0.6398 0.0711 0.6177 0.056 Uiso 1 1 calc R . . . .
C37B C 0.5971(8) 0.0772(2) 0.4239(4) 0.0491(16) Uani 1 1 d . . . . .
H37B H 0.6025 0.0582 0.3774 0.059 Uiso 1 1 calc R . . . .
C1S C -0.0509(8) 0.4303(2) 0.5271(4) 0.0493(16) Uani 1 1 d . . . . .
H1SA H -0.0322 0.4637 0.5203 0.074 Uiso 1 1 calc GR . . . .
H1SB H 0.0139 0.4187 0.5729 0.074 Uiso 1 1 calc GR . . . .
H1SC H -0.1629 0.4249 0.5370 0.074 Uiso 1 1 calc GR . . . .
Cl2 Cl 0.4695(7) 0.2222(2) 0.2138(4) 0.0410(10) Uani 0.7 1 d D U P B 1
O5 O 0.4164(7) 0.2447(2) 0.1402(4) 0.0609(14) Uani 0.7 1 d D U P B 1
O8 O 0.6148(8) 0.2002(3) 0.1958(4) 0.0647(16) Uani 0.7 1 d D U P B 1
O7 O 0.3463(9) 0.1905(3) 0.2353(6) 0.0533(18) Uani 0.7 1 d D U P B 1
O6 O 0.4902(8) 0.2582(3) 0.2727(4) 0.0630(15) Uani 0.7 1 d D U P B 1
Cl2' Cl 0.4672(16) 0.2191(5) 0.2212(8) 0.0378(19) Uani 0.3 1 d D U P C 2
O6' O 0.3652(16) 0.2576(5) 0.2186(8) 0.055(2) Uani 0.3 1 d D U P C 2
O7' O 0.5606(13) 0.2243(4) 0.2943(6) 0.034(2) Uani 0.3 1 d D U P C 2
O5' O 0.5576(17) 0.2071(5) 0.1562(8) 0.049(2) Uani 0.3 1 d D U P C 2
O8' O 0.3793(19) 0.1780(5) 0.2368(11) 0.040(2) Uani 0.3 1 d D U P C 2
F22A F 0.0354(7) 0.4579(2) -0.0131(3) 0.0534(13) Uani 0.7 1 d D U P D 1
F20A F 0.0015(7) 0.38401(19) -0.0150(3) 0.0541(12) Uani 0.7 1 d D U P D 1
C32A C 0.1045(13) 0.4188(4) 0.0079(5) 0.0420(11) Uani 0.7 1 d D U P D 1
F21A F 0.2245(6) 0.4112(2) -0.0378(3) 0.0599(12) Uani 0.7 1 d D U P D 1
F1 F 0.2120(14) 0.4489(5) -0.0303(6) 0.0488(19) Uani 0.3 1 d D U P D 2
F2 F -0.0289(14) 0.4461(5) -0.0055(8) 0.048(2) Uani 0.3 1 d D U P D 2
C1 C 0.110(2) 0.4221(7) 0.0076(8) 0.0426(17) Uani 0.3 1 d D U P D 2
F3 F 0.1025(17) 0.3839(4) -0.0334(7) 0.052(2) Uani 0.3 1 d D U P D 2
F4 F 1.0323(12) 0.2203(3) 0.6243(6) 0.0318(17) Uani 0.3 1 d D U P A 2
F5 F 1.0089(17) 0.2921(4) 0.6596(7) 0.0278(19) Uani 0.3 1 d D U P A 2
F6 F 1.1320(13) 0.2741(4) 0.5538(7) 0.0328(19) Uani 0.3 1 d D U P A 2
C2 C 1.0054(18) 0.2631(7) 0.5934(10) 0.0277(15) Uani 0.3 1 d D U P A 2

loop_
_atom_site_aniso_label
_atom_site_aniso_U_11
_atom_site_aniso_U_22
_atom_site_aniso_U_33
_atom_site_aniso_U_23
_atom_site_aniso_U_13
_atom_site_aniso_U_12
Cu1 0.0239(3) 0.0148(3) 0.0257(3) 0.0021(2) -0.0026(2) 0.0007(2)
Cl1 0.0352(7) 0.0267(7) 0.0432(8) -0.0011(6) 0.0054(6) 0.0035(5)
F21B 0.038(2) 0.061(3) 0.0355(17) 0.0043(18) -0.0023(14) -0.001(2)
N2A 0.030(2) 0.018(2) 0.019(2) 0.0004(16) 0.0052(17) 0.0007(17)
F20B 0.0256(18) 0.041(2) 0.040(2) 0.004(2) -0.0013(15) 0.0050(17)
O3 0.049(2) 0.034(2) 0.040(2) 0.0029(17) 0.0033(19) -0.0009(18)
N1B 0.025(2) 0.020(2) 0.017(2) -0.0011(16) 0.0025(16) 0.0002(17)
N1A 0.021(2) 0.020(2) 0.022(2) 0.0018(16) 0.0031(16) 0.0032(16)
N4B 0.023(2) 0.018(2) 0.022(2) 0.0025(16) 0.0029(17) 0.0025(16)
N2B 0.023(2) 0.018(2) 0.022(2) 0.0012(16) 0.0011(17) 0.0009(16)
N3B 0.023(2) 0.022(2) 0.024(2) 0.0035(17) 0.0044(17) -0.0004(17)
N4A 0.026(2) 0.021(2) 0.020(2) 0.0007(16) 0.0034(17) 0.0035(17)
O1 0.062(3) 0.031(2) 0.042(2) 0.0000(17) -0.002(2) 0.0169(19)
N3A 0.032(2) 0.019(2) 0.023(2) 0.0016(16) 0.0012(18) 0.0024(17)
O4 0.060(3) 0.030(2) 0.077(3) -0.012(2) 0.000(2) 0.000(2)
O2 0.039(2) 0.049(3) 0.088(4) 0.017(2) 0.015(2) 0.003(2)
O1S 0.041(3) 0.059(3) 0.048(3) -0.003(2) 0.001(2) -0.001(2)
C26B 0.023(3) 0.020(2) 0.017(2) 0.0006(18) 0.0041(19) 0.0041(19)
C24B 0.025(3) 0.021(2) 0.015(2) -0.0038(18) 0.0060(19) -0.001(2)
C31A 0.021(2) 0.023(2) 0.021(2) -0.0020(19) 0.0029(19) 0.000(2)
C30B 0.027(3) 0.019(2) 0.021(2) 0.0041(19) 0.007(2) 0.007(2)
C31B 0.027(3) 0.015(2) 0.019(2) 0.0015(18) 0.0065(19) 0.0006(19)
C26A 0.018(2) 0.021(2) 0.025(3) 0.001(2) 0.005(2) -0.0053(19)
C25B 0.028(3) 0.019(2) 0.015(2) -0.0004(18) 0.0078(19) 0.001(2)
C25A 0.021(2) 0.017(2) 0.023(2) 0.0027(19) 0.0085(19) 0.0020(19)
C24A 0.020(2) 0.021(2) 0.021(2) -0.0028(19) 0.0036(19) -0.0003(19)
F22B 0.039(2) 0.0458(19) 0.067(3) -0.0020(18) -0.012(2) 0.0112(16)
C23B 0.033(3) 0.022(2) 0.021(2) -0.003(2) 0.004(2) -0.001(2)
C20A 0.025(3) 0.027(3) 0.025(3) 0.005(2) 0.002(2) 0.000(2)
C22B 0.031(3) 0.030(3) 0.022(3) -0.008(2) 0.000(2) -0.006(2)
C28B 0.023(3) 0.024(3) 0.026(3) -0.002(2) 0.008(2) -0.002(2)
C27B 0.026(3) 0.020(2) 0.027(3) 0.001(2) 0.004(2) 0.001(2)
C33A 0.035(3) 0.023(3) 0.017(2) 0.0052(19) 0.007(2) 0.007(2)
C30A 0.026(3) 0.025(3) 0.026(3) 0.002(2) 0.003(2) 0.004(2)
C27A 0.038(3) 0.015(2) 0.027(3) -0.001(2) 0.009(2) 0.000(2)
C23A 0.037(3) 0.019(2) 0.030(3) 0.000(2) 0.000(2) 0.005(2)
C34A 0.040(3) 0.032(3) 0.024(3) 0.002(2) 0.007(2) 0.009(2)
C29A 0.029(2) 0.041(2) 0.0237(15) -0.0038(14) 0.0011(14) -0.0021(19)
C20B 0.028(3) 0.027(3) 0.021(2) -0.003(2) 0.000(2) 0.004(2)
C33B 0.025(3) 0.017(2) 0.037(3) 0.007(2) 0.003(2) 0.001(2)
C21B 0.029(3) 0.035(3) 0.021(3) -0.005(2) -0.002(2) 0.005(2)
C21A 0.036(3) 0.033(3) 0.018(2) -0.001(2) 0.002(2) 0.003(2)
C28A 0.036(3) 0.023(3) 0.026(3) -0.006(2) 0.009(2) -0.004(2)
C29B 0.0246(15) 0.030(2) 0.0225(18) -0.0007(16) 0.0043(12) 0.0060(14)
C22A 0.040(3) 0.031(3) 0.024(3) -0.006(2) 0.001(2) 0.003(2)
C35A 0.048(4) 0.049(4) 0.024(3) 0.009(3) 0.009(3) 0.024(3)
C36A 0.078(5) 0.032(3) 0.027(3) 0.010(2) 0.014(3) 0.024(3)
C32B 0.0269(18) 0.041(2) 0.035(2) 0.0058(17) -0.0024(14) 0.0036(14)
C38B 0.040(3) 0.024(3) 0.049(4) -0.003(2) 0.007(3) 0.000(2)
C34B 0.035(3) 0.031(3) 0.040(3) 0.012(2) 0.007(2) 0.002(2)
C38A 0.049(4) 0.025(3) 0.035(3) 0.006(2) 0.004(3) 0.000(3)
C36B 0.046(4) 0.023(3) 0.088(5) 0.014(3) 0.010(4) 0.007(3)
C37A 0.078(5) 0.022(3) 0.036(3) 0.002(2) 0.009(3) 0.000(3)
C35B 0.042(4) 0.036(3) 0.061(4) 0.023(3) 0.006(3) 0.006(3)
C37B 0.054(4) 0.026(3) 0.069(4) -0.006(3) 0.013(3) 0.003(3)
C1S 0.045(4) 0.049(4) 0.054(4) -0.007(3) 0.005(3) -0.001(3)
Cl2 0.0281(16) 0.060(2) 0.0346(17) -0.0185(13) 0.0014(13) -0.0056(14)
O5 0.046(3) 0.087(3) 0.050(2) -0.004(2) 0.0013(18) -0.005(2)
O8 0.042(2) 0.097(4) 0.056(3) -0.017(3) 0.004(2) 0.008(2)
O7 0.039(3) 0.070(3) 0.051(3) -0.015(3) 0.005(2) -0.008(2)
O6 0.056(3) 0.081(3) 0.052(2) -0.028(2) 0.013(2) -0.020(2)
Cl2' 0.035(4) 0.051(4) 0.026(3) -0.020(3) -0.009(3) -0.007(3)
O6' 0.052(4) 0.061(4) 0.052(5) -0.019(3) -0.010(4) 0.004(3)
O7' 0.026(4) 0.051(5) 0.024(3) -0.018(3) -0.001(3) -0.008(3)
O5' 0.049(4) 0.064(5) 0.034(4) -0.022(3) 0.000(3) -0.007(4)
O8' 0.033(5) 0.052(4) 0.034(5) -0.021(3) -0.005(4) -0.003(3)
F22A 0.066(3) 0.060(2) 0.034(2) -0.0033(17) -0.008(2) 0.012(2)
F20A 0.057(2) 0.064(2) 0.040(2) -0.0106(18) -0.0107(19) 0.0046(19)
C32A 0.048(2) 0.055(2) 0.0222(19) -0.0065(15) -0.0033(15) 0.0084(18)
F21A 0.056(2) 0.098(3) 0.0259(19) 0.001(2) 0.0011(16) 0.020(2)
F1 0.053(4) 0.067(4) 0.026(3) 0.001(3) -0.002(3) -0.011(3)
F2 0.048(4) 0.062(5) 0.032(4) 0.002(3) -0.004(2) -0.004(3)
C1 0.046(4) 0.057(4) 0.024(2) -0.0013(19) -0.0028(19) -0.005(3)
F3 0.066(5) 0.060(4) 0.030(3) -0.005(2) -0.004(3) -0.004(3)
F4 0.031(3) 0.031(3) 0.033(3) -0.002(3) -0.005(3) 0.008(2)
F5 0.035(4) 0.025(4) 0.022(3) 0.000(3) 0.000(2) 0.008(3)
F6 0.029(2) 0.042(4) 0.027(3) -0.005(3) 0.001(2) 0.005(2)
C2 0.027(2) 0.030(3) 0.026(3) -0.005(2) 0.0005(18) 0.009(2)

loop_
_atom_type_symbol
_atom_type_description
_atom_type_scat_dispersion_real
_atom_type_scat_dispersion_imag
_atom_type_scat_source
C C 0.0033 0.0016 'International Tables Vol C Tables 4.2.6.8 and 6.1.1.4'
H H 0.0000 0.0000 'International Tables Vol C Tables 4.2.6.8 and 6.1.1.4'
Cl Cl 0.1484 0.1585 'International Tables Vol C Tables 4.2.6.8 and 6.1.1.4'
Cu Cu 0.3201 1.2651 'International Tables Vol C Tables 4.2.6.8 and 6.1.1.4'
F F 0.0171 0.0103 'International Tables Vol C Tables 4.2.6.8 and 6.1.1.4'
N N 0.0061 0.0033 'International Tables Vol C Tables 4.2.6.8 and 6.1.1.4'
O O 0.0106 0.0060 'International Tables Vol C Tables 4.2.6.8 and 6.1.1.4'

loop_
_geom_angle_atom_site_label_1
_geom_angle_atom_site_label_2
_geom_angle_atom_site_label_3
_geom_angle
_geom_angle_site_symmetry_1
_geom_angle_site_symmetry_3
N2A Cu1 N1B 107.53(16) . .
N2A Cu1 N1A 83.31(15) . .
N2A Cu1 N2B 153.61(16) . .
N1A Cu1 N1B 137.54(16) . .
N2B Cu1 N1B 83.35(16) . .
N2B Cu1 N1A 105.14(15) . .
O1 Cl1 O3 108.8(2) . .
O1 Cl1 O2 109.9(3) . .
O4 Cl1 O3 108.8(3) . .
O4 Cl1 O1 110.6(3) . .
O4 Cl1 O2 109.9(3) . .
O2 Cl1 O3 108.7(3) . .
C26A N2A Cu1 128.8(3) . .
C25A N2A Cu1 113.4(3) . .
C25A N2A C26A 116.3(4) . .
C24B N1B Cu1 112.8(3) . .
C20B N1B Cu1 127.9(3) . .
C20B N1B C24B 118.9(4) . .
C24A N1A Cu1 113.1(3) . .
C20A N1A Cu1 127.6(3) . .
C20A N1A C24A 119.3(4) . .
N3B N4B C31B 122.9(4) . .
N3B N4B C33B 113.4(4) . .
C31B N4B C33B 123.3(4) . .
C26B N2B Cu1 129.6(3) . .
C25B N2B Cu1 113.7(3) . .
C25B N2B C26B 116.6(4) . .
C25B N3B N4B 116.2(4) . .
N3A N4A C31A 122.3(4) . .
N3A N4A C33A 113.4(4) . .
C31A N4A C33A 124.2(4) . .
C25A N3A N4A 116.1(4) . .
C1S O1S H1S 109.5 . .
N2B C26B C31B 120.2(4) . .
N2B C26B C27B 120.7(4) . .
C27B C26B C31B 119.1(4) . .
N1B C24B C25B 114.1(4) . .
N1B C24B C23B 121.9(4) . .
C23B C24B C25B 124.0(4) . .
N4A C31A C26A 117.2(4) . .
N4A C31A C30A 122.5(4) . .
C30A C31A C26A 120.3(4) . .
C31B C30B H30B 120.5 . .
C29B C30B H30B 120.5 . .
C29B C30B C31B 118.9(4) . .
N4B C31B C26B 116.8(4) . .
N4B C31B C30B 122.9(4) . .
C30B C31B C26B 120.3(4) . .
N2A C26A C31A 120.1(4) . .
N2A C26A C27A 120.5(4) . .
C27A C26A C31A 119.4(4) . .
N2B C25B C24B 115.5(4) . .
N3B C25B N2B 127.3(4) . .
N3B C25B C24B 117.2(4) . .
N2A C25A C24A 115.0(4) . .
N3A C25A N2A 127.4(4) . .
N3A C25A C24A 117.5(4) . .
N1A C24A C25A 113.8(4) . .
N1A C24A C23A 121.8(4) . .
C23A C24A C25A 124.3(4) . .
C24B C23B H23B 120.7 . .
C22B C23B C24B 118.7(5) . .
C22B C23B H23B 120.7 . .
N1A C20A H20A 119.0 . .
N1A C20A C21A 122.0(5) . .
C21A C20A H20A 119.0 . .
C23B C22B H22B 120.3 . .
C21B C22B C23B 119.4(5) . .
C21B C22B H22B 120.3 . .
C27B C28B H28B 120.1 . .
C27B C28B C29B 119.7(4) . .
C29B C28B H28B 120.1 . .
C26B C27B H27B 119.8 . .
C28B C27B C26B 120.4(4) . .
C28B C27B H27B 119.8 . .
C34A C33A N4A 119.6(4) . .
C38A C33A N4A 118.1(5) . .
C38A C33A C34A 122.1(5) . .
C31A C30A H30A 120.8 . .
C29A C30A C31A 118.5(4) . .
C29A C30A H30A 120.8 . .
C26A C27A H27A 120.0 . .
C28A C27A C26A 119.9(4) . .
C28A C27A H27A 120.0 . .
C24A C23A H23A 120.9 . .
C24A C23A C22A 118.2(4) . .
C22A C23A H23A 120.9 . .
C33A C34A H34A 121.0 . .
C35A C34A C33A 118.1(5) . .
C35A C34A H34A 121.0 . .
C30A C29A C28A 121.7(5) . .
C30A C29A C32A 120.7(6) . .
C30A C29A C1 117.7(9) . .
C28A C29A C32A 117.6(6) . .
C28A C29A C1 120.6(8) . .
N1B C20B H20B 119.0 . .
N1B C20B C21B 122.0(5) . .
C21B C20B H20B 119.0 . .
C38B C33B N4B 117.4(4) . .
C34B C33B N4B 120.6(5) . .
C34B C33B C38B 122.0(5) . .
C22B C21B H21B 120.4 . .
C20B C21B C22B 119.2(5) . .
C20B C21B H21B 120.4 . .
C20A C21A H21A 120.2 . .
C20A C21A C22A 119.6(5) . .
C22A C21A H21A 120.2 . .
C27A C28A C29A 120.3(4) . .
C27A C28A H28A 119.8 . .
C29A C28A H28A 119.8 . .
C30B C29B C28B 121.4(4) . .
C30B C29B C32B 121.6(6) . .
C30B C29B C2 119.1(9) . .
C28B C29B C32B 117.0(6) . .
C28B C29B C2 119.3(9) . .
C23A C22A H22A 120.5 . .
C21A C22A C23A 119.0(5) . .
C21A C22A H22A 120.5 . .
C34A C35A H35A 119.6 . .
C36A C35A C34A 120.8(6) . .
C36A C35A H35A 119.6 . .
C35A C36A H36A 119.6 . .
C35A C36A C37A 120.7(5) . .
C37A C36A H36A 119.6 . .
F21B C32B F20B 106.1(8) . .
F21B C32B F22B 108.7(7) . .
F21B C32B C29B 111.6(7) . .
F20B C32B C29B 112.8(7) . .
F22B C32B F20B 105.4(7) . .
F22B C32B C29B 111.8(8) . .
C33B C38B H38B 120.6 . .
C33B C38B C37B 118.7(6) . .
C37B C38B H38B 120.6 . .
C33B C34B H34B 121.0 . .
C33B C34B C35B 117.9(6) . .
C35B C34B H34B 121.0 . .
C33A C38A H38A 120.7 . .
C33A C38A C37A 118.6(6) . .
C37A C38A H38A 120.7 . .
C35B C36B H36B 119.2 . .
C35B C36B C37B 121.6(5) . .
C37B C36B H36B 119.2 . .
C36A C37A C38A 119.7(6) . .
C36A C37A H37A 120.1 . .
C38A C37A H37A 120.1 . .
C34B C35B H35B 119.8 . .
C36B C35B C34B 120.3(6) . .
C36B C35B H35B 119.8 . .
C38B C37B H37B 120.3 . .
C36B C37B C38B 119.5(6) . .
C36B C37B H37B 120.3 . .
O1S C1S H1SA 109.5 . .
O1S C1S H1SB 109.5 . .
O1S C1S H1SC 109.5 . .
H1SA C1S H1SB 109.5 . .
H1SA C1S H1SC 109.5 . .
H1SB C1S H1SC 109.5 . .
O8 Cl2 O5 105.4(6) . .
O8 Cl2 O7 114.3(6) . .
O8 Cl2 O6 112.2(6) . .
O7 Cl2 O5 106.8(6) . .
O6 Cl2 O5 106.4(6) . .
O6 Cl2 O7 111.0(6) . .
O6' Cl2' O7' 105.3(11) . .
O6' Cl2' O8' 109.6(12) . .
O5' Cl2' O6' 121.8(13) . .
O5' Cl2' O7' 112.6(11) . .
O5' Cl2' O8' 104.0(12) . .
O8' Cl2' O7' 101.9(11) . .
F22A C32A C29A 114.5(7) . .
F22A C32A F20A 106.2(8) . .
F20A C32A C29A 110.9(7) . .
F21A C32A C29A 112.2(7) . .
F21A C32A F22A 109.7(8) . .
F21A C32A F20A 102.5(7) . .
F1 C1 C29A 114.2(13) . .
F1 C1 F2 101.5(14) . .
F2 C1 C29A 112.5(13) . .
F3 C1 C29A 114.0(13) . .
F3 C1 F1 105.0(14) . .
F3 C1 F2 108.6(15) . .
F4 C2 C29B 115.3(13) . .
F4 C2 F5 104.4(13) . .
F5 C2 C29B 112.1(13) . .
F6 C2 C29B 112.8(12) . .
F6 C2 F4 106.3(13) . .
F6 C2 F5 105.0(15) . .

loop_
_geom_bond_atom_site_label_1
_geom_bond_atom_site_label_2
_geom_bond_distance
_geom_bond_site_symmetry_2
Cu1 N2A 1.928(4) .
Cu1 N1B 1.985(4) .
Cu1 N1A 1.982(4) .
Cu1 N2B 1.939(4) .
Cl1 O3 1.443(4) .
Cl1 O1 1.435(4) .
Cl1 O4 1.434(4) .
Cl1 O2 1.435(4) .
F21B C32B 1.320(11) .
N2A C26A 1.376(6) .
N2A C25A 1.352(6) .
F20B C32B 1.350(10) .
N1B C24B 1.349(6) .
N1B C20B 1.346(6) .
N1A C24A 1.347(6) .
N1A C20A 1.336(6) .
N4B N3B 1.357(5) .
N4B C31B 1.387(6) .
N4B C33B 1.446(6) .
N2B C26B 1.377(6) .
N2B C25B 1.347(6) .
N3B C25B 1.309(6) .
N4A N3A 1.364(5) .
N4A C31A 1.387(6) .
N4A C33A 1.446(6) .
N3A C25A 1.310(6) .
O1S H1S 0.8400 .
O1S C1S 1.418(7) .
C26B C31B 1.410(6) .
C26B C27B 1.398(6) .
C24B C25B 1.478(7) .
C24B C23B 1.386(7) .
C31A C26A 1.410(6) .
C31A C30A 1.407(7) .
C30B H30B 0.9500 .
C30B C31B 1.391(7) .
C30B C29B 1.374(7) .
C26A C27A 1.403(6) .
C25A C24A 1.477(6) .
C24A C23A 1.391(7) .
F22B C32B 1.323(11) .
C23B H23B 0.9500 .
C23B C22B 1.383(7) .
C20A H20A 0.9500 .
C20A C21A 1.372(7) .
C22B H22B 0.9500 .
C22B C21B 1.382(7) .
C28B H28B 0.9500 .
C28B C27B 1.367(7) .
C28B C29B 1.400(7) .
C27B H27B 0.9500 .
C33A C34A 1.386(7) .
C33A C38A 1.378(7) .
C30A H30A 0.9500 .
C30A C29A 1.375(7) .
C27A H27A 0.9500 .
C27A C28A 1.370(7) .
C23A H23A 0.9500 .
C23A C22A 1.395(7) .
C34A H34A 0.9500 .
C34A C35A 1.385(7) .
C29A C28A 1.393(7) .
C29A C32A 1.498(9) .
C29A C1 1.502(15) .
C20B H20B 0.9500 .
C20B C21B 1.376(7) .
C33B C38B 1.386(7) .
C33B C34B 1.379(7) .
C21B H21B 0.9500 .
C21A H21A 0.9500 .
C21A C22A 1.379(7) .
C28A H28A 0.9500 .
C29B C32B 1.492(9) .
C29B C2 1.517(14) .
C22A H22A 0.9500 .
C35A H35A 0.9500 .
C35A C36A 1.368(9) .
C36A H36A 0.9500 .
C36A C37A 1.381(9) .
C38B H38B 0.9500 .
C38B C37B 1.391(8) .
C34B H34B 0.9500 .
C34B C35B 1.397(8) .
C38A H38A 0.9500 .
C38A C37A 1.394(8) .
C36B H36B 0.9500 .
C36B C35B 1.362(9) .
C36B C37B 1.369(9) .
C37A H37A 0.9500 .
C35B H35B 0.9500 .
C37B H37B 0.9500 .
C1S H1SA 0.9800 .
C1S H1SB 0.9800 .
C1S H1SC 0.9800 .
Cl2 O5 1.443(8) .
Cl2 O8 1.422(8) .
Cl2 O7 1.439(8) .
Cl2 O6 1.431(8) .
Cl2' O6' 1.402(14) .
Cl2' O7' 1.434(13) .
Cl2' O5' 1.390(13) .
Cl2' O8' 1.426(14) .
F22A C32A 1.309(11) .
F20A C32A 1.370(11) .
C32A F21A 1.308(11) .
F1 C1 1.333(18) .
F2 C1 1.372(18) .
C1 F3 1.293(18) .
F4 C2 1.348(18) .
F5 C2 1.381(18) .
F6 C2 1.315(17) .
